data_4131757
loop_
_publ_author_name
'Fajardo, Jr, Javier'
'Peters, Jonas C.'

_publ_section_title
;
 Catalytic Nitrogen-to-Ammonia Conversion by Osmium and Ruthenium
 Complexes.
;
_journal_issue 45
_journal_name_full 'Journal of the American Chemical Society'
_journal_page_first 16105
_journal_page_last 16108
_journal_paper_doi 10.1021/jacs.7b10204
_journal_volume 139
_journal_year 2017
_chemical_formula_moiety 'C36 H56 N2 Os P3 Si, C F3 O3 S'
_chemical_formula_sum 'C37 H56 F3 N2 O3 Os P3 S Si'
_chemical_formula_weight 977.09
_space_group_crystal_system orthorhombic
_space_group_IT_number 19
_space_group_name_Hall 'P 2ac 2ab'
_space_group_name_H-M_alt 'P 21 21 21'
_atom_sites_solution_hydrogens mixed
_atom_sites_solution_primary heavy
_audit_creation_date 2017-09-22
_audit_creation_method
;
Olex2 1.2
(compiled 2017.08.10 svn.r3458 for OlexSys, GUI svn.r5381)
;
_cell_angle_alpha 90
_cell_angle_beta 90
_cell_angle_gamma 90
_cell_formula_units_Z 4
_cell_length_a 22.2348(15)
_cell_length_b 12.2611(7)
_cell_length_c 15.1377(9)
_cell_measurement_reflns_used 9390
_cell_measurement_temperature 100(2)
_cell_measurement_theta_max 32.73
_cell_measurement_theta_min 2.81
_cell_volume 4126.9(4)
_computing_cell_refinement 'SAINT v8.34A (Bruker, 2013)'
_computing_data_reduction 'SAINT v8.34A (Bruker, 2013)'
_computing_molecular_graphics 'Olex2 (Dolomanov et al., 2009)'
_computing_publication_material 'Olex2 (Dolomanov et al., 2009)'
_computing_structure_refinement 'XL (Sheldrick, 2008)'
_computing_structure_solution 'XS (Sheldrick, 2008)'
_diffrn_ambient_temperature 99.98
_diffrn_measured_fraction_theta_full 0.998
_diffrn_measured_fraction_theta_max 0.999
_diffrn_measurement_device_type 'Bruker APEX-II CCD'
_diffrn_measurement_method '\f and \w scans'
_diffrn_radiation_type MoK\a
_diffrn_radiation_wavelength 0.71073
_diffrn_reflns_av_R_equivalents 0.0438
_diffrn_reflns_av_unetI/netI 0.0560
_diffrn_reflns_Laue_measured_fraction_full 0.998
_diffrn_reflns_Laue_measured_fraction_max 0.999
_diffrn_reflns_limit_h_max 32
_diffrn_reflns_limit_h_min -23
_diffrn_reflns_limit_k_max 17
_diffrn_reflns_limit_k_min -17
_diffrn_reflns_limit_l_max 21
_diffrn_reflns_limit_l_min -21
_diffrn_reflns_number 59454
_diffrn_reflns_point_group_measured_fraction_full 0.999
_diffrn_reflns_point_group_measured_fraction_max 0.999
_diffrn_reflns_theta_full 25.242
_diffrn_reflns_theta_max 31.020
_diffrn_reflns_theta_min 2.326
_diffrn_standards_number 0
_exptl_absorpt_coefficient_mu 3.337
_exptl_absorpt_correction_T_max 0.7465
_exptl_absorpt_correction_T_min 0.6577
_exptl_absorpt_correction_type multi-scan
_exptl_absorpt_process_details
'SADABS-2014/5 (Bruker,2014/5) was used for absorption correction. wR2(int) was 0.0879 before and 0.0770 after correction. The Ratio of minimum to maximum transmission is 0.8810. The \l/2 correction factor is 0.00150.'
_exptl_crystal_colour orange
_exptl_crystal_colour_primary orange
_exptl_crystal_density_diffrn 1.573
_exptl_crystal_description block
_exptl_crystal_F_000 1976
_exptl_crystal_size_max 0.154
_exptl_crystal_size_mid 0.134
_exptl_crystal_size_min 0.077
_refine_diff_density_max 1.344
_refine_diff_density_min -1.203
_refine_diff_density_rms 0.105
_refine_ls_abs_structure_details
;
 Refined as an inversion twin.
;
_refine_ls_abs_structure_Flack 0.009(4)
_refine_ls_extinction_method none
_refine_ls_goodness_of_fit_ref 0.998
_refine_ls_hydrogen_treatment mixed
_refine_ls_matrix_type full
_refine_ls_number_parameters 481
_refine_ls_number_reflns 13119
_refine_ls_number_restraints 0
_refine_ls_restrained_S_all 0.998
_refine_ls_R_factor_all 0.0367
_refine_ls_R_factor_gt 0.0291
_refine_ls_shift/su_max 0.002
_refine_ls_shift/su_mean 0.000
_refine_ls_structure_factor_coef Fsqd
_refine_ls_weighting_details 'w=1/[\s^2^(Fo^2^)] where P=(Fo^2^+2Fc^2^)/3'
_refine_ls_weighting_scheme calc
_refine_ls_wR_factor_gt 0.0479
_refine_ls_wR_factor_ref 0.0497
_reflns_Friedel_coverage 0.824
_reflns_Friedel_fraction_full 1.000
_reflns_Friedel_fraction_max 0.999
_reflns_number_gt 11805
_reflns_number_total 13119
_reflns_threshold_expression 'I > 2\s(I)'
_cod_data_source_file ja7b10204_si_002.cif
_cod_data_source_block jfj_final_orthorhombic
_cod_database_code 4131757
_shelx_shelxl_version_number 2014/7
_shelx_space_group_comment
;
The symmetry employed for this shelxl refinement is uniquely defined
by the following loop, which should always be used as a source of
symmetry information in preference to the above space-group names.
They are only intended as comments.
;
_shelx_estimated_absorpt_t_max 0.783
_shelx_estimated_absorpt_t_min 0.628
_olex2_refinement_description
;
1. Twinned data refinement
 Scales: 0.991(4)
 0.009(4)
2. Fixed Uiso
 At 1.2 times of:
  All C(H) groups
 At 1.5 times of:
  All C(H,H,H) groups
3.a Ternary CH refined with riding coordinates:
 C8AA(H8AA), C10(H10), C15(H15), C1BA(H1BA), C11(H11), C17(H17)
3.b Aromatic/amide H refined with riding coordinates:
 C6AA(H6AA), C0AA(H0AA), C3BA(H3BA), C4AA(H4AA), C1AA(H1AA), C13(H13),
 C2AA(H2AA), C16(H16), C12(H12), C14(H14), C9AA(H9AA), C9BA(H9BA)
3.c Idealised Me refined as rotating group:
 C4(H4A,H4B,H4C), C7BA(H7BA,H7BB,H7BC), C7AA(H7AA,H7AB,H7AC), C2BA(H2BA,H2BB,
 H2BC), C0BA(H0BA,H0BB,H0BC), C4BA(H4BA,H4BB,H4BC), C5BA(H5BA,H5BB,H5BC),
 C6BA(H6BA,H6BB,H6BC), C7(H7A,H7B,H7C), C18(H18A,H18B,H18C), C19(H19C,H19D,
 H19E), C8BA(H8BA,H8BB,H8BC)
;
_olex2_submission_special_instructions 'No special instructions were received'

loop_
_space_group_symop_operation_xyz
'x, y, z'
'-x+1/2, -y, z+1/2'
'x+1/2, -y+1/2, -z'
'-x, y+1/2, -z+1/2'

loop_
_atom_site_label
_atom_site_type_symbol
_atom_site_fract_x
_atom_site_fract_y
_atom_site_fract_z
_atom_site_U_iso_or_equiv
_atom_site_adp_type
_atom_site_occupancy
_atom_site_site_symmetry_order
_atom_site_calc_flag
_atom_site_refinement_flags_posn
Os1 Os 0.36907(2) 0.24360(2) 0.47720(2) 0.01170(3) Uani 1 1 d .
P2 P 0.27692(5) 0.21031(8) 0.39852(6) 0.0147(2) Uani 1 1 d .
P4 P 0.40465(5) 0.14355(8) 0.59907(7) 0.0179(2) Uani 1 1 d .
P6 P 0.38002(4) 0.42828(8) 0.50451(6) 0.0131(2) Uani 1 1 d .
Si2 Si 0.29143(5) 0.28180(8) 0.58686(6) 0.0144(2) Uani 1 1 d .
C5 C 0.21584(17) 0.1677(3) 0.4727(3) 0.0160(7) Uani 1 1 d .
C5AA C 0.21949(18) 0.2085(3) 0.5596(2) 0.0151(8) Uani 1 1 d .
C6AA C 0.12142(17) 0.0820(4) 0.5067(2) 0.0264(10) Uani 1 1 d .
H6AA H 0.0884 0.0378 0.4893 0.032 Uiso 1 1 calc R
C0AA C 0.12375(19) 0.1240(3) 0.5923(3) 0.0256(9) Uani 1 1 d .
H0AA H 0.0919 0.1101 0.6326 0.031 Uiso 1 1 calc R
C3BA C 0.17226(18) 0.1854(3) 0.6179(3) 0.0218(9) Uani 1 1 d .
H3BA H 0.1739 0.2130 0.6765 0.026 Uiso 1 1 calc R
C3 C 0.31588(17) 0.2373(3) 0.7003(2) 0.0183(8) Uani 1 1 d .
C4AA C 0.3117(2) 0.2348(4) 0.8599(3) 0.0373(12) Uani 1 1 d .
H4AA H 0.2923 0.2559 0.9132 0.045 Uiso 1 1 calc R
C9 C 0.31323(18) 0.4996(3) 0.5439(2) 0.0150(8) Uani 1 1 d .
C1AA C 0.2880(2) 0.2676(4) 0.7797(2) 0.0268(10) Uani 1 1 d .
H1AA H 0.2527 0.3110 0.7784 0.032 Uiso 1 1 calc R
C13 C 0.30197(18) 0.6111(3) 0.5332(3) 0.0178(8) Uani 1 1 d .
H13 H 0.3299 0.6563 0.5029 0.021 Uiso 1 1 calc R
N18 N 0.42134(15) 0.1850(3) 0.3983(2) 0.0200(7) Uani 1 1 d .
N19 N 0.45758(19) 0.1376(3) 0.3459(2) 0.0251(9) Uani 1 1 d .
C20 C 0.27282(18) 0.4325(3) 0.5892(2) 0.0162(8) Uani 1 1 d .
C2AA C 0.16681(18) 0.1043(3) 0.4470(3) 0.0205(9) Uani 1 1 d .
H2AA H 0.1646 0.0764 0.3886 0.025 Uiso 1 1 calc R
C3AA C 0.3683(2) 0.1735(3) 0.7042(2) 0.0205(8) Uani 1 1 d .
C8AA C 0.40601(18) 0.5018(3) 0.4052(2) 0.0149(8) Uani 1 1 d .
H8AA H 0.4099 0.5804 0.4218 0.018 Uiso 1 1 calc R
C16 C 0.22041(19) 0.4799(3) 0.6237(2) 0.0207(9) Uani 1 1 d .
H16 H 0.1925 0.4361 0.6553 0.025 Uiso 1 1 calc R
C4 C 0.3050(2) -0.0099(3) 0.3603(3) 0.0217(9) Uani 1 1 d .
H4A H 0.3465 -0.0007 0.3808 0.033 Uiso 1 1 calc GR
H4B H 0.3034 -0.0685 0.3163 0.033 Uiso 1 1 calc GR
H4C H 0.2792 -0.0288 0.4105 0.033 Uiso 1 1 calc GR
C7BA C 0.18777(18) 0.2695(4) 0.2692(2) 0.0238(9) Uani 1 1 d .
H7BA H 0.2046 0.2134 0.2303 0.036 Uiso 1 1 calc GR
H7BB H 0.1708 0.3285 0.2333 0.036 Uiso 1 1 calc GR
H7BC H 0.1560 0.2374 0.3058 0.036 Uiso 1 1 calc GR
C10 C 0.28317(19) 0.0955(3) 0.3190(2) 0.0186(8) Uani 1 1 d .
H10 H 0.2415 0.0809 0.2971 0.022 Uiso 1 1 calc R
C15 C 0.23745(18) 0.3150(3) 0.3286(3) 0.0181(8) Uani 1 1 d .
H15 H 0.2685 0.3478 0.2889 0.022 Uiso 1 1 calc R
C7AA C 0.21118(19) 0.4082(3) 0.3838(3) 0.0213(9) Uani 1 1 d .
H7AA H 0.1773 0.3809 0.4188 0.032 Uiso 1 1 calc GR
H7AB H 0.1972 0.4664 0.3444 0.032 Uiso 1 1 calc GR
H7AC H 0.2422 0.4370 0.4233 0.032 Uiso 1 1 calc GR
C2BA C 0.36290(19) 0.4962(3) 0.3278(2) 0.0217(9) Uani 1 1 d .
H2BA H 0.3614 0.4213 0.3053 0.033 Uiso 1 1 calc GR
H2BB H 0.3768 0.5452 0.2809 0.033 Uiso 1 1 calc GR
H2BC H 0.3227 0.5184 0.3472 0.033 Uiso 1 1 calc GR
C0BA C 0.46850(18) 0.4625(3) 0.3777(3) 0.0199(9) Uani 1 1 d .
H0BA H 0.4968 0.4742 0.4264 0.030 Uiso 1 1 calc GR
H0BB H 0.4819 0.5036 0.3258 0.030 Uiso 1 1 calc GR
H0BC H 0.4668 0.3847 0.3633 0.030 Uiso 1 1 calc GR
C1BA C 0.43651(18) 0.4744(3) 0.5882(2) 0.0165(8) Uani 1 1 d .
H1BA H 0.4738 0.4306 0.5781 0.020 Uiso 1 1 calc R
C4BA C 0.4545(2) 0.5951(3) 0.5819(3) 0.0247(10) Uani 1 1 d .
H4BA H 0.4731 0.6091 0.5243 0.037 Uiso 1 1 calc GR
H4BB H 0.4833 0.6124 0.6290 0.037 Uiso 1 1 calc GR
H4BC H 0.4186 0.6409 0.5885 0.037 Uiso 1 1 calc GR
C5BA C 0.4161(2) 0.4516(3) 0.6828(2) 0.0228(9) Uani 1 1 d .
H5BA H 0.3813 0.4976 0.6969 0.034 Uiso 1 1 calc GR
H5BB H 0.4490 0.4679 0.7238 0.034 Uiso 1 1 calc GR
H5BC H 0.4047 0.3746 0.6884 0.034 Uiso 1 1 calc GR
C11 C 0.38686(19) -0.0041(3) 0.5808(3) 0.0232(9) Uani 1 1 d .
H11 H 0.3964 -0.0201 0.5176 0.028 Uiso 1 1 calc R
C12 C 0.2090(2) 0.5895(3) 0.6122(3) 0.0233(9) Uani 1 1 d .
H12 H 0.1731 0.6204 0.6352 0.028 Uiso 1 1 calc R
C14 C 0.2495(2) 0.6546(3) 0.5675(3) 0.0227(9) Uani 1 1 d .
H14 H 0.2412 0.7301 0.5602 0.027 Uiso 1 1 calc R
C6BA C 0.3196(2) -0.0239(3) 0.5925(3) 0.0265(10) Uani 1 1 d .
H6BA H 0.3092 -0.0187 0.6553 0.040 Uiso 1 1 calc GR
H6BB H 0.3094 -0.0968 0.5706 0.040 Uiso 1 1 calc GR
H6BC H 0.2970 0.0311 0.5593 0.040 Uiso 1 1 calc GR
C9AA C 0.3625(3) 0.1724(4) 0.8633(3) 0.0379(12) Uani 1 1 d .
H9AA H 0.3785 0.1512 0.9190 0.045 Uiso 1 1 calc R
C7 C 0.51240(19) 0.2360(4) 0.6728(3) 0.0353(11) Uani 1 1 d .
H7A H 0.5135 0.2975 0.6314 0.053 Uiso 1 1 calc GR
H7B H 0.5533 0.2195 0.6928 0.053 Uiso 1 1 calc GR
H7C H 0.4874 0.2551 0.7237 0.053 Uiso 1 1 calc GR
C17 C 0.4863(2) 0.1376(4) 0.6271(3) 0.0279(10) Uani 1 1 d .
H17 H 0.4912 0.0751 0.6690 0.033 Uiso 1 1 calc R
C18 C 0.4223(2) -0.0864(3) 0.6364(3) 0.0354(12) Uani 1 1 d .
H18A H 0.4648 -0.0838 0.6196 0.053 Uiso 1 1 calc GR
H18B H 0.4065 -0.1599 0.6259 0.053 Uiso 1 1 calc GR
H18C H 0.4182 -0.0681 0.6991 0.053 Uiso 1 1 calc GR
C19 C 0.5225(2) 0.1083(5) 0.5443(3) 0.0463(14) Uani 1 1 d .
H19C H 0.5057 0.0424 0.5173 0.069 Uiso 1 1 calc GR
H19D H 0.5645 0.0951 0.5607 0.069 Uiso 1 1 calc GR
H19E H 0.5205 0.1688 0.5020 0.069 Uiso 1 1 calc GR
C8BA C 0.3206(2) 0.1264(3) 0.2381(3) 0.0236(9) Uani 1 1 d .
H8BA H 0.3033 0.1913 0.2102 0.035 Uiso 1 1 calc GR
H8BB H 0.3204 0.0658 0.1959 0.035 Uiso 1 1 calc GR
H8BC H 0.3620 0.1417 0.2563 0.035 Uiso 1 1 calc GR
C9BA C 0.3909(2) 0.1400(4) 0.7866(3) 0.0302(11) Uani 1 1 d .
H9BA H 0.4257 0.0951 0.7894 0.036 Uiso 1 1 calc R
S1 S 0.45230(5) -0.19518(8) 0.34109(7) 0.0246(2) Uani 1 1 d .
O1 O 0.45066(13) -0.2753(2) 0.27057(19) 0.0313(7) Uani 1 1 d .
F2 F 0.54280(14) -0.3060(2) 0.4063(2) 0.0468(8) Uani 1 1 d .
O3 O 0.41646(14) -0.2204(2) 0.4167(2) 0.0361(8) Uani 1 1 d .
F4 F 0.56816(12) -0.1806(2) 0.31636(19) 0.0433(7) Uani 1 1 d .
O5 O 0.44888(15) -0.0841(2) 0.3103(2) 0.0374(8) Uani 1 1 d .
F6 F 0.53991(16) -0.1395(3) 0.4473(2) 0.0702(11) Uani 1 1 d .
C0CA C 0.5291(2) -0.2054(4) 0.3798(3) 0.0330(12) Uani 1 1 d .
H19A H 0.459(2) 0.070(4) 0.340(3) 0.034(15) Uiso 1 1 d .
H19B H 0.498(3) 0.171(5) 0.317(4) 0.08(2) Uiso 1 1 d .

loop_
_atom_site_aniso_label
_atom_site_aniso_U_11
_atom_site_aniso_U_22
_atom_site_aniso_U_33
_atom_site_aniso_U_23
_atom_site_aniso_U_13
_atom_site_aniso_U_12
Os1 0.01003(6) 0.01237(5) 0.01271(6) -0.00014(7) -0.00017(5) 0.00013(7)
P2 0.0124(5) 0.0190(5) 0.0126(4) -0.0023(4) 0.0009(4) -0.0031(4)
P4 0.0155(6) 0.0182(5) 0.0199(5) 0.0035(4) -0.0042(4) -0.0005(4)
P6 0.0104(5) 0.0157(4) 0.0133(5) -0.0007(3) -0.0007(3) 0.0002(3)
Si2 0.0131(5) 0.0187(5) 0.0114(5) -0.0004(4) 0.0003(4) -0.0021(4)
C5 0.0123(19) 0.0199(16) 0.0156(18) -0.0011(17) 0.0011(17) -0.0034(14)
C5AA 0.012(2) 0.0177(16) 0.0153(18) 0.0003(15) 0.0002(15) 0.0003(15)
C6AA 0.013(2) 0.037(2) 0.030(2) -0.0033(17) 0.0013(18) -0.0102(17)
C0AA 0.015(2) 0.037(2) 0.025(2) 0.0040(18) 0.0070(19) -0.0065(19)
C3BA 0.017(2) 0.033(2) 0.016(2) -0.0015(17) 0.0018(17) -0.0019(18)
C3 0.0186(19) 0.0220(19) 0.0142(16) 0.0003(17) 0.0000(14) -0.0075(19)
C4AA 0.053(3) 0.045(3) 0.0137(18) -0.001(2) 0.0028(19) -0.007(3)
C9 0.015(2) 0.0221(18) 0.0080(18) -0.0047(15) -0.0032(14) 0.0029(16)
C1AA 0.028(2) 0.034(2) 0.0179(18) 0.0001(19) 0.0001(16) -0.002(2)
C13 0.020(2) 0.0189(17) 0.0151(19) -0.0029(16) -0.0027(17) 0.0021(15)
N18 0.0143(18) 0.0252(17) 0.0204(17) -0.0034(15) 0.0014(14) 0.0015(15)
N19 0.025(2) 0.0214(19) 0.029(2) -0.0028(16) 0.0065(17) 0.0045(17)
C20 0.015(2) 0.0243(19) 0.0093(17) -0.0032(15) -0.0011(15) 0.0009(17)
C2AA 0.016(2) 0.029(2) 0.0161(19) -0.0068(16) -0.0003(16) -0.0057(18)
C3AA 0.025(2) 0.0202(17) 0.0161(19) 0.0018(14) -0.0031(19) -0.009(2)
C8AA 0.015(2) 0.0158(17) 0.0140(18) 0.0016(15) -0.0001(16) -0.0024(16)
C16 0.014(2) 0.031(2) 0.017(2) -0.0066(17) 0.0013(17) 0.0009(18)
C4 0.020(2) 0.023(2) 0.022(2) -0.0047(17) 0.0023(18) -0.0001(18)
C7BA 0.020(2) 0.031(2) 0.0204(18) -0.0014(18) -0.0071(16) -0.0013(19)
C10 0.015(2) 0.024(2) 0.0158(19) -0.0037(16) 0.0009(16) -0.0017(17)
C15 0.014(2) 0.025(2) 0.0147(19) 0.0003(16) -0.0039(16) -0.0034(17)
C7AA 0.019(2) 0.024(2) 0.020(2) -0.0009(17) -0.0059(18) 0.0021(18)
C2BA 0.020(2) 0.0273(19) 0.0175(19) 0.0019(16) -0.0024(18) -0.0059(19)
C0BA 0.020(2) 0.0205(19) 0.019(2) -0.0004(16) 0.0039(17) -0.0021(17)
C1BA 0.014(2) 0.0192(19) 0.0167(19) 0.0000(16) -0.0051(16) -0.0036(16)
C4BA 0.029(3) 0.020(2) 0.025(2) -0.0003(17) -0.009(2) -0.0096(19)
C5BA 0.025(2) 0.027(2) 0.016(2) -0.0013(17) -0.0062(17) -0.0008(19)
C11 0.028(3) 0.0185(19) 0.023(2) 0.0041(16) -0.0056(19) 0.0010(17)
C12 0.019(2) 0.033(2) 0.018(2) -0.0080(18) -0.0012(17) 0.0076(19)
C14 0.028(3) 0.023(2) 0.018(2) -0.0047(17) -0.0048(18) 0.0086(18)
C6BA 0.032(3) 0.0166(19) 0.031(2) 0.0054(18) -0.003(2) -0.0088(19)
C9AA 0.054(4) 0.043(3) 0.016(2) 0.0071(19) -0.010(2) -0.008(3)
C7 0.021(2) 0.029(2) 0.056(3) 0.015(2) -0.021(2) -0.005(2)
C17 0.018(2) 0.033(2) 0.032(3) 0.010(2) -0.010(2) 0.005(2)
C18 0.041(3) 0.019(2) 0.047(3) 0.006(2) -0.013(2) 0.002(2)
C19 0.018(3) 0.068(4) 0.053(3) 0.006(3) -0.002(2) 0.010(3)
C8BA 0.022(2) 0.030(2) 0.019(2) -0.0052(18) 0.0037(18) -0.0008(19)
C9BA 0.038(3) 0.027(2) 0.026(2) 0.0067(18) -0.014(2) -0.004(2)
S1 0.0234(6) 0.0201(5) 0.0303(6) 0.0043(4) 0.0070(5) 0.0014(4)
O1 0.0273(17) 0.0330(18) 0.0337(16) -0.0046(14) 0.0014(14) -0.0009(14)
F2 0.0310(18) 0.0514(18) 0.058(2) 0.0236(16) 0.0015(17) 0.0053(15)
O3 0.0357(19) 0.0344(18) 0.0381(17) 0.0060(14) 0.0179(15) 0.0033(15)
F4 0.0253(17) 0.0552(18) 0.0493(18) 0.0105(15) 0.0083(14) -0.0075(14)
O5 0.038(2) 0.0224(16) 0.052(2) 0.0075(15) 0.0146(18) 0.0004(15)
F6 0.063(3) 0.085(3) 0.063(2) -0.041(2) -0.015(2) 0.000(2)
C0CA 0.031(3) 0.039(3) 0.029(3) -0.006(2) 0.007(2) -0.007(2)

loop_
_atom_type_symbol
_atom_type_description
_atom_type_scat_dispersion_real
_atom_type_scat_dispersion_imag
_atom_type_scat_source
C C 0.0033 0.0016 'International Tables Vol C Tables 4.2.6.8 and 6.1.1.4'
H H 0.0000 0.0000 'International Tables Vol C Tables 4.2.6.8 and 6.1.1.4'
N N 0.0061 0.0033 'International Tables Vol C Tables 4.2.6.8 and 6.1.1.4'
O O 0.0106 0.0060 'International Tables Vol C Tables 4.2.6.8 and 6.1.1.4'
F F 0.0171 0.0103 'International Tables Vol C Tables 4.2.6.8 and 6.1.1.4'
Si Si 0.0817 0.0704 'International Tables Vol C Tables 4.2.6.8 and 6.1.1.4'
P P 0.1023 0.0942 'International Tables Vol C Tables 4.2.6.8 and 6.1.1.4'
S S 0.1246 0.1234 'International Tables Vol C Tables 4.2.6.8 and 6.1.1.4'
Os Os -1.2165 7.6030 'International Tables Vol C Tables 4.2.6.8 and 6.1.1.4'

loop_
_geom_angle_atom_site_label_1
_geom_angle_atom_site_label_2
_geom_angle_atom_site_label_3
_geom_angle
P2 Os1 Si2 76.51(3)
P4 Os1 P2 125.90(4)
P4 Os1 Si2 78.73(4)
P6 Os1 P2 110.13(3)
P6 Os1 P4 109.56(3)
P6 Os1 Si2 76.42(3)
N18 Os1 P2 98.76(11)
N18 Os1 P4 95.42(11)
N18 Os1 P6 115.94(11)
N18 Os1 Si2 167.62(11)
C5 P2 Os1 112.05(13)
C5 P2 C10 103.61(17)
C5 P2 C15 101.11(18)
C10 P2 Os1 112.70(14)
C10 P2 C15 100.83(17)
C15 P2 Os1 124.07(13)
C3AA P4 Os1 115.49(14)
C3AA P4 C11 103.30(18)
C3AA P4 C17 103.9(2)
C11 P4 Os1 108.49(13)
C17 P4 Os1 121.76(15)
C17 P4 C11 101.6(2)
C9 P6 Os1 116.21(13)
C9 P6 C8AA 106.71(18)
C9 P6 C1BA 100.38(17)
C8AA P6 Os1 111.43(12)
C8AA P6 C1BA 101.16(18)
C1BA P6 Os1 119.16(13)
C5AA Si2 Os1 111.16(12)
C5AA Si2 C3 107.88(16)
C5AA Si2 C20 106.51(17)
C3 Si2 Os1 111.15(13)
C3 Si2 C20 109.20(17)
C20 Si2 Os1 110.77(13)
C5AA C5 P2 115.2(3)
C2AA C5 P2 124.5(3)
C2AA C5 C5AA 120.2(4)
C5 C5AA Si2 115.0(3)
C3BA C5AA Si2 126.6(3)
C3BA C5AA C5 118.2(4)
C0AA C6AA H6AA 119.8
C2AA C6AA H6AA 119.8
C2AA C6AA C0AA 120.5(4)
C6AA C0AA H0AA 120.2
C3BA C0AA C6AA 119.6(4)
C3BA C0AA H0AA 120.2
C5AA C3BA H3BA 119.2
C0AA C3BA C5AA 121.5(4)
C0AA C3BA H3BA 119.2
C1AA C3 Si2 125.3(3)
C1AA C3 C3AA 118.6(3)
C3AA C3 Si2 116.0(3)
C1AA C4AA H4AA 119.6
C9AA C4AA H4AA 119.6
C9AA C4AA C1AA 120.7(4)
C13 C9 P6 125.2(3)
C20 C9 P6 113.7(3)
C20 C9 C13 121.1(4)
C3 C1AA H1AA 119.8
C4AA C1AA C3 120.5(4)
C4AA C1AA H1AA 119.8
C9 C13 H13 120.5
C14 C13 C9 118.9(4)
C14 C13 H13 120.5
N19 N18 Os1 175.9(3)
N18 N19 H19A 123(3)
N18 N19 H19B 127(3)
H19A N19 H19B 108(4)
C9 C20 Si2 115.1(3)
C9 C20 C16 118.2(4)
C16 C20 Si2 126.4(3)
C5 C2AA H2AA 120.0
C6AA C2AA C5 120.0(4)
C6AA C2AA H2AA 120.0
C3 C3AA P4 116.3(3)
C3 C3AA C9BA 119.8(4)
C9BA C3AA P4 123.8(4)
P6 C8AA H8AA 107.1
C2BA C8AA P6 114.2(3)
C2BA C8AA H8AA 107.1
C2BA C8AA C0BA 110.5(3)
C0BA C8AA P6 110.6(3)
C0BA C8AA H8AA 107.1
C20 C16 H16 119.7
C12 C16 C20 120.6(4)
C12 C16 H16 119.7
H4A C4 H4B 109.5
H4A C4 H4C 109.5
H4B C4 H4C 109.5
C10 C4 H4A 109.5
C10 C4 H4B 109.5
C10 C4 H4C 109.5
H7BA C7BA H7BB 109.5
H7BA C7BA H7BC 109.5
H7BB C7BA H7BC 109.5
C15 C7BA H7BA 109.5
C15 C7BA H7BB 109.5
C15 C7BA H7BC 109.5
P2 C10 H10 106.4
C4 C10 P2 113.8(3)
C4 C10 H10 106.4
C4 C10 C8BA 111.5(3)
C8BA C10 P2 111.9(3)
C8BA C10 H10 106.4
P2 C15 H15 106.9
C7BA C15 P2 114.7(3)
C7BA C15 H15 106.9
C7BA C15 C7AA 108.5(3)
C7AA C15 P2 112.4(3)
C7AA C15 H15 106.9
C15 C7AA H7AA 109.5
C15 C7AA H7AB 109.5
C15 C7AA H7AC 109.5
H7AA C7AA H7AB 109.5
H7AA C7AA H7AC 109.5
H7AB C7AA H7AC 109.5
C8AA C2BA H2BA 109.5
C8AA C2BA H2BB 109.5
C8AA C2BA H2BC 109.5
H2BA C2BA H2BB 109.5
H2BA C2BA H2BC 109.5
H2BB C2BA H2BC 109.5
C8AA C0BA H0BA 109.5
C8AA C0BA H0BB 109.5
C8AA C0BA H0BC 109.5
H0BA C0BA H0BB 109.5
H0BA C0BA H0BC 109.5
H0BB C0BA H0BC 109.5
P6 C1BA H1BA 106.9
C4BA C1BA P6 115.1(3)
C4BA C1BA H1BA 106.9
C5BA C1BA P6 112.3(3)
C5BA C1BA H1BA 106.9
C5BA C1BA C4BA 108.2(3)
C1BA C4BA H4BA 109.5
C1BA C4BA H4BB 109.5
C1BA C4BA H4BC 109.5
H4BA C4BA H4BB 109.5
H4BA C4BA H4BC 109.5
H4BB C4BA H4BC 109.5
C1BA C5BA H5BA 109.5
C1BA C5BA H5BB 109.5
C1BA C5BA H5BC 109.5
H5BA C5BA H5BB 109.5
H5BA C5BA H5BC 109.5
H5BB C5BA H5BC 109.5
P4 C11 H11 106.7
C6BA C11 P4 110.1(3)
C6BA C11 H11 106.7
C6BA C11 C18 109.6(4)
C18 C11 P4 116.5(3)
C18 C11 H11 106.7
C16 C12 H12 119.8
C16 C12 C14 120.4(4)
C14 C12 H12 119.8
C13 C14 H14 119.6
C12 C14 C13 120.7(4)
C12 C14 H14 119.6
C11 C6BA H6BA 109.5
C11 C6BA H6BB 109.5
C11 C6BA H6BC 109.5
H6BA C6BA H6BB 109.5
H6BA C6BA H6BC 109.5
H6BB C6BA H6BC 109.5
C4AA C9AA H9AA 119.8
C4AA C9AA C9BA 120.5(4)
C9BA C9AA H9AA 119.8
H7A C7 H7B 109.5
H7A C7 H7C 109.5
H7B C7 H7C 109.5
C17 C7 H7A 109.5
C17 C7 H7B 109.5
C17 C7 H7C 109.5
P4 C17 H17 106.3
C7 C17 P4 116.6(3)
C7 C17 H17 106.3
C7 C17 C19 111.1(4)
C19 C17 P4 109.5(3)
C19 C17 H17 106.3
C11 C18 H18A 109.5
C11 C18 H18B 109.5
C11 C18 H18C 109.5
H18A C18 H18B 109.5
H18A C18 H18C 109.5
H18B C18 H18C 109.5
C17 C19 H19C 109.5
C17 C19 H19D 109.5
C17 C19 H19E 109.5
H19C C19 H19D 109.5
H19C C19 H19E 109.5
H19D C19 H19E 109.5
C10 C8BA H8BA 109.5
C10 C8BA H8BB 109.5
C10 C8BA H8BC 109.5
H8BA C8BA H8BB 109.5
H8BA C8BA H8BC 109.5
H8BB C8BA H8BC 109.5
C3AA C9BA H9BA 120.0
C9AA C9BA C3AA 119.9(5)
C9AA C9BA H9BA 120.0
O1 S1 C0CA 102.4(2)
O3 S1 O1 115.41(18)
O3 S1 O5 115.75(19)
O3 S1 C0CA 104.6(2)
O5 S1 O1 113.57(19)
O5 S1 C0CA 102.7(2)
F2 C0CA S1 112.1(3)
F4 C0CA S1 111.5(3)
F4 C0CA F2 106.2(4)
F6 C0CA S1 112.3(4)
F6 C0CA F2 106.9(4)
F6 C0CA F4 107.4(4)

loop_
_geom_bond_atom_site_label_1
_geom_bond_atom_site_label_2
_geom_bond_distance
Os1 P2 2.4047(10)
Os1 P4 2.3525(10)
Os1 P6 2.3146(10)
Os1 Si2 2.4402(10)
Os1 N18 1.815(3)
P2 C5 1.838(4)
P2 C10 1.857(4)
P2 C15 1.881(4)
P4 C3AA 1.823(4)
P4 C11 1.873(4)
P4 C17 1.865(4)
P6 C9 1.824(4)
P6 C8AA 1.846(4)
P6 C1BA 1.871(4)
Si2 C5AA 1.880(4)
Si2 C3 1.883(4)
Si2 C20 1.893(4)
C5 C5AA 1.411(5)
C5 C2AA 1.394(5)
C5AA C3BA 1.400(5)
C6AA H6AA 0.9500
C6AA C0AA 1.395(6)
C6AA C2AA 1.382(5)
C0AA H0AA 0.9500
C0AA C3BA 1.372(6)
C3BA H3BA 0.9500
C3 C1AA 1.402(5)
C3 C3AA 1.404(6)
C4AA H4AA 0.9500
C4AA C1AA 1.383(5)
C4AA C9AA 1.366(7)
C9 C13 1.400(5)
C9 C20 1.398(5)
C1AA H1AA 0.9500
C13 H13 0.9500
C13 C14 1.384(5)
N18 N19 1.271(5)
N19 H19A 0.83(5)
N19 H19B 1.08(6)
C20 C16 1.403(5)
C2AA H2AA 0.9500
C3AA C9BA 1.405(5)
C8AA H8AA 1.0000
C8AA C2BA 1.515(5)
C8AA C0BA 1.528(5)
C16 H16 0.9500
C16 C12 1.379(6)
C4 H4A 0.9800
C4 H4B 0.9800
C4 H4C 0.9800
C4 C10 1.516(5)
C7BA H7BA 0.9800
C7BA H7BB 0.9800
C7BA H7BC 0.9800
C7BA C15 1.531(5)
C10 H10 1.0000
C10 C8BA 1.528(5)
C15 H15 1.0000
C15 C7AA 1.531(5)
C7AA H7AA 0.9800
C7AA H7AB 0.9800
C7AA H7AC 0.9800
C2BA H2BA 0.9800
C2BA H2BB 0.9800
C2BA H2BC 0.9800
C0BA H0BA 0.9800
C0BA H0BB 0.9800
C0BA H0BC 0.9800
C1BA H1BA 1.0000
C1BA C4BA 1.536(5)
C1BA C5BA 1.528(5)
C4BA H4BA 0.9800
C4BA H4BB 0.9800
C4BA H4BC 0.9800
C5BA H5BA 0.9800
C5BA H5BB 0.9800
C5BA H5BC 0.9800
C11 H11 1.0000
C11 C6BA 1.525(6)
C11 C18 1.532(6)
C12 H12 0.9500
C12 C14 1.379(6)
C14 H14 0.9500
C6BA H6BA 0.9800
C6BA H6BB 0.9800
C6BA H6BC 0.9800
C9AA H9AA 0.9500
C9AA C9BA 1.381(6)
C7 H7A 0.9800
C7 H7B 0.9800
C7 H7C 0.9800
C7 C17 1.508(6)
C17 H17 1.0000
C17 C19 1.533(6)
C18 H18A 0.9800
C18 H18B 0.9800
C18 H18C 0.9800
C19 H19C 0.9800
C19 H19D 0.9800
C19 H19E 0.9800
C8BA H8BA 0.9800
C8BA H8BB 0.9800
C8BA H8BC 0.9800
C9BA H9BA 0.9500
S1 O1 1.451(3)
S1 O3 1.429(3)
S1 O5 1.442(3)
S1 C0CA 1.810(5)
F2 C0CA 1.333(5)
F4 C0CA 1.330(5)
F6 C0CA 1.324(5)

loop_
_twin_individual_id
_twin_individual_mass_fraction_refined
1 0.991(4)
2 0.009(4)
